data_7022558
loop_
_publ_author_name
'Bullock, Samantha J.'
'Harding, Lindsay P.'
'Moore, Michelle P.'
'Mills, Andrew'
'Piela, Sean A. F.'
'Rice, Craig R.'
'Towns-Andrews, Liz'
'Whitehead, Martina'

_publ_section_title
;
 Synthesis of ligands containing N-oxide donor atoms and their assembly
 into metallosupramolecular structures.
;
_journal_issue 16
_journal_name_full 'Dalton transactions (Cambridge, England : 2003)'
_journal_page_first 5805
_journal_page_last 5811
_journal_paper_doi 10.1039/c3dt00090g
_journal_volume 42
_journal_year 2013
_chemical_formula_sum 'C109 H78 Cl8 N29 Ni4 O51 S8'
_chemical_formula_weight 3384.92
_chemical_name_systematic
;
?
;
_space_group_IT_number 2
_symmetry_cell_setting triclinic
_symmetry_space_group_name_Hall '-P 1'
_symmetry_space_group_name_H-M 'P -1'
_atom_sites_solution_hydrogens geom
_atom_sites_solution_primary direct
_atom_sites_solution_secondary difmap
_audit_creation_method SHELXL-97
_cell_angle_alpha 82.9930(10)
_cell_angle_beta 78.8390(10)
_cell_angle_gamma 82.3710(10)
_cell_formula_units_Z 1
_cell_length_a 10.7357(5)
_cell_length_b 13.4575(6)
_cell_length_c 23.2619(11)
_cell_measurement_reflns_used 9659
_cell_measurement_temperature 150(2)
_cell_measurement_theta_max 33.05
_cell_measurement_theta_min 2.40
_cell_volume 3252.0(3)
_computing_structure_refinement 'SHELXL-97 (Sheldrick, 2008)'
_computing_structure_solution 'SHELXS-97 (Sheldrick, 2008)'
_diffrn_ambient_temperature 150(2)
_diffrn_measured_fraction_theta_full 0.992
_diffrn_measured_fraction_theta_max 0.992
_diffrn_measurement_device_type 'Bruker APEX-II CCD'
_diffrn_measurement_method '\f and \w scans'
_diffrn_radiation_monochromator graphite
_diffrn_radiation_source 'fine-focus sealed tube'
_diffrn_radiation_type MoK\a
_diffrn_radiation_wavelength 0.71073
_diffrn_reflns_av_R_equivalents 0.0610
_diffrn_reflns_av_sigmaI/netI 0.0950
_diffrn_reflns_limit_h_max 15
_diffrn_reflns_limit_h_min -15
_diffrn_reflns_limit_k_max 18
_diffrn_reflns_limit_k_min -19
_diffrn_reflns_limit_l_max 33
_diffrn_reflns_limit_l_min -33
_diffrn_reflns_number 57654
_diffrn_reflns_theta_full 30.53
_diffrn_reflns_theta_max 30.53
_diffrn_reflns_theta_min 1.70
_exptl_absorpt_coefficient_mu 0.968
_exptl_absorpt_correction_T_max 0.9532
_exptl_absorpt_correction_T_min 0.8299
_exptl_absorpt_correction_type multi-scan
_exptl_absorpt_process_details sadabs
_exptl_crystal_colour yellow
_exptl_crystal_density_diffrn 1.728
_exptl_crystal_density_method 'not measured'
_exptl_crystal_description block
_exptl_crystal_F_000 1719
_exptl_crystal_size_max 0.20
_exptl_crystal_size_mid 0.20
_exptl_crystal_size_min 0.05
_refine_diff_density_max 1.180
_refine_diff_density_min -0.903
_refine_diff_density_rms 0.103
_refine_ls_extinction_method none
_refine_ls_goodness_of_fit_ref 1.036
_refine_ls_hydrogen_treatment constr
_refine_ls_matrix_type full
_refine_ls_number_parameters 983
_refine_ls_number_reflns 19730
_refine_ls_number_restraints 32
_refine_ls_restrained_S_all 1.037
_refine_ls_R_factor_all 0.1322
_refine_ls_R_factor_gt 0.0641
_refine_ls_shift/su_max 0.001
_refine_ls_shift/su_mean 0.000
_refine_ls_structure_factor_coef Fsqd
_refine_ls_weighting_details 'calc w=1/[\s^2^(Fo^2^)+(0.0809P)^2^+0.8773P] where P=(Fo^2^+2Fc^2^)/3'
_refine_ls_weighting_scheme calc
_refine_ls_wR_factor_gt 0.1483
_refine_ls_wR_factor_ref 0.1773
_reflns_number_gt 11017
_reflns_number_total 19730
_reflns_threshold_expression >2sigma(I)
_cod_data_source_file c3dt00090g.txt
_cod_data_source_block mo_mml6_ni_0m
_cod_depositor_comments
;
The following automatic conversions were performed:

'_symmetry_cell_setting' value 'Triclinic' changed to 'triclinic'
according to /home/saulius/struct/CIF-dictionaries/cif_core.dic
dictionary named 'cif_core.dic' version 2.4.2 from 2011-04-26.

Automatic conversion script
Id: cif_fix_values 1891 2012-01-12 08:04:46Z andrius 
;
_cod_original_sg_symbol_H-M 'P-1 '
_cod_database_code 7022558

loop_
_symmetry_equiv_pos_as_xyz
'x, y, z'
'-x, -y, -z'

loop_
_atom_site_label
_atom_site_type_symbol
_atom_site_fract_x
_atom_site_fract_y
_atom_site_fract_z
_atom_site_U_iso_or_equiv
_atom_site_adp_type
_atom_site_occupancy
_atom_site_symmetry_multiplicity
_atom_site_calc_flag
_atom_site_refinement_flags
_atom_site_disorder_assembly
_atom_site_disorder_group
Ni1 Ni 0.85312(4) 0.35475(3) 0.26082(2) 0.02048(11) Uani 1 1 d . . .
Ni2 Ni 0.47380(4) 0.25339(3) 0.25020(2) 0.02239(11) Uani 1 1 d . . .
S1 S 0.51252(11) 0.27405(8) 0.43316(5) 0.0339(2) Uani 1 1 d . . .
S2 S 0.59055(11) 0.62359(7) 0.21605(5) 0.0369(3) Uani 1 1 d . . .
S3 S 0.66983(12) 0.32600(8) 0.06817(5) 0.0407(3) Uani 1 1 d . . .
S4 S 0.86950(11) 0.02579(6) 0.28024(5) 0.0397(3) Uani 1 1 d . . .
Cl1 Cl 0.59976(10) 0.31543(7) 0.57731(4) 0.0347(2) Uani 1 1 d . . .
Cl2 Cl 0.95117(13) 0.79171(8) 0.19786(6) 0.0521(3) Uani 1 1 d . . .
Cl3 Cl 0.82609(15) 0.85952(9) 0.47079(7) 0.0625(4) Uani 1 1 d . . .
Cl4 Cl 0.37484(13) 0.29520(13) 0.97992(6) 0.0629(4) Uani 1 1 d . . .
N1 N 0.4803(3) 0.0901(2) 0.17860(16) 0.0329(8) Uani 1 1 d . . .
N2 N 0.5208(3) 0.1180(2) 0.29618(15) 0.0279(7) Uani 1 1 d . . .
N3 N 0.5309(3) 0.3025(2) 0.32121(13) 0.0229(6) Uani 1 1 d . . .
N4 N 0.6854(3) 0.45142(19) 0.25564(13) 0.0223(6) Uani 1 1 d . . .
N5 N 0.8911(3) 0.4190(2) 0.17572(14) 0.0253(7) Uani 1 1 d . . .
N6 N 1.0789(3) 0.2479(2) 0.19917(16) 0.0313(7) Uani 1 1 d . . .
N7 N 0.2417(3) 0.3360(3) 0.32321(17) 0.0411(9) Uani 1 1 d . . .
N8 N 0.3982(3) 0.3825(2) 0.20744(15) 0.0280(7) Uani 1 1 d . . .
N9 N 0.6232(3) 0.2777(2) 0.17883(13) 0.0240(6) Uani 1 1 d . . .
N10 N 0.8082(3) 0.21236(19) 0.25138(14) 0.0231(6) Uani 1 1 d . . .
N11 N 0.8407(3) 0.2904(2) 0.34563(13) 0.0227(6) Uani 1 1 d . . .
N12 N 0.8631(3) 0.5052(2) 0.33803(14) 0.0248(7) Uani 1 1 d . . .
N13 N 0.7480(5) 0.1782(4) 0.9335(2) 0.0718(15) Uani 1 1 d . . .
N14 N 0.2432(6) 0.8306(5) 0.2809(3) 0.0788(16) Uani 1 1 d . . .
O1 O 0.4059(3) 0.16984(18) 0.19899(13) 0.0332(6) Uani 1 1 d . . .
O2 O 0.2936(3) 0.2522(2) 0.29871(13) 0.0367(7) Uani 1 1 d . . .
O3 O 1.0427(2) 0.30064(19) 0.24554(12) 0.0303(6) Uani 1 1 d . . .
O4 O 0.9259(2) 0.46650(17) 0.28937(11) 0.0269(6) Uani 1 1 d . . .
O5 O 0.5033(4) 0.2929(2) 0.62763(14) 0.0557(9) Uani 1 1 d . . .
O6 O 0.6936(4) 0.3653(3) 0.59392(18) 0.0712(12) Uani 1 1 d . . .
O7 O 0.5429(3) 0.3818(2) 0.53356(15) 0.0517(9) Uani 1 1 d . . .
O8 O 0.6549(4) 0.2245(2) 0.55233(16) 0.0602(10) Uani 1 1 d . . .
O9 O 0.8583(5) 0.8140(3) 0.2493(2) 0.0849(14) Uani 1 1 d . A .
O11 O 1.0269(4) 0.8699(3) 0.1820(3) 0.106(2) Uani 1 1 d . A .
O12 O 0.8767(7) 0.7998(5) 0.1521(3) 0.157(3) Uani 1 1 d . A .
O13 O 0.9056(7) 0.7662(3) 0.4781(3) 0.160(3) Uani 1 1 d . . .
O14 O 0.8425(5) 0.8899(3) 0.4087(2) 0.0930(16) Uani 1 1 d . . .
O15 O 0.8579(7) 0.9354(3) 0.5003(3) 0.136(3) Uani 1 1 d . . .
O16 O 0.7017(6) 0.8394(5) 0.4872(3) 0.149(3) Uani 1 1 d . . .
O17 O 0.2675(4) 0.2518(3) 0.96988(18) 0.0771(12) Uani 1 1 d . B .
O18 O 0.4304(5) 0.3411(4) 0.9273(3) 0.126(2) Uani 1 1 d . B .
O19 O 0.4605(6) 0.2112(7) 0.9958(3) 0.189(4) Uani 1 1 d . B .
O21 O 0.7469(6) 0.0925(4) 0.9570(3) 0.117(2) Uani 1 1 d . . .
O22 O 0.7934(5) 0.2449(4) 0.9507(2) 0.0866(14) Uani 1 1 d . . .
O23 O 0.2927(6) 0.7516(5) 0.2649(2) 0.152(3) Uani 1 1 d . . .
O24 O 0.2714(6) 0.9105(6) 0.2553(3) 0.135(2) Uani 1 1 d . . .
C1 C 0.4972(5) 0.0837(3) 0.1197(2) 0.0444(11) Uani 1 1 d . . .
H1 H 0.4615 0.1374 0.0953 0.053 Uiso 1 1 calc R . .
C2 C 0.5649(6) 0.0011(4) 0.0949(2) 0.0590(14) Uani 1 1 d . . .
H2 H 0.5755 -0.0033 0.0537 0.071 Uiso 1 1 calc R . .
C3 C 0.6168(6) -0.0751(4) 0.1308(3) 0.0605(15) Uani 1 1 d . . .
H3 H 0.6642 -0.1330 0.1144 0.073 Uiso 1 1 calc R . .
C4 C 0.6009(5) -0.0685(3) 0.1903(2) 0.0474(12) Uani 1 1 d . . .
H4 H 0.6368 -0.1220 0.2148 0.057 Uiso 1 1 calc R . .
C5 C 0.5324(4) 0.0163(3) 0.2151(2) 0.0362(10) Uani 1 1 d . . .
C6 C 0.5211(4) 0.0262(3) 0.27900(19) 0.0336(9) Uani 1 1 d . . .
C7 C 0.5208(5) -0.0596(3) 0.3197(2) 0.0448(12) Uani 1 1 d . . .
H7 H 0.5207 -0.1242 0.3072 0.054 Uiso 1 1 calc R . .
C8 C 0.5206(5) -0.0495(3) 0.3775(2) 0.0537(14) Uani 1 1 d . . .
H8 H 0.5209 -0.1074 0.4054 0.064 Uiso 1 1 calc R . .
C9 C 0.5201(5) 0.0457(3) 0.3957(2) 0.0436(11) Uani 1 1 d . . .
H9 H 0.5205 0.0540 0.4356 0.052 Uiso 1 1 calc R . .
C10 C 0.5191(4) 0.1271(3) 0.35367(18) 0.0309(9) Uani 1 1 d . . .
C11 C 0.5213(4) 0.2315(3) 0.36590(17) 0.0274(8) Uani 1 1 d . . .
C12 C 0.5244(4) 0.3939(3) 0.39967(18) 0.0304(8) Uani 1 1 d . . .
H12 H 0.5235 0.4515 0.4197 0.036 Uiso 1 1 calc R . .
C13 C 0.5355(3) 0.3949(3) 0.34018(17) 0.0244(8) Uani 1 1 d . . .
C14 C 0.5721(4) 0.4748(2) 0.29359(17) 0.0239(7) Uani 1 1 d . . .
C15 C 0.5096(4) 0.5665(3) 0.27900(18) 0.0305(8) Uani 1 1 d . . .
H15 H 0.4316 0.5948 0.3009 0.037 Uiso 1 1 calc R . .
C16 C 0.7071(4) 0.5228(2) 0.21239(17) 0.0255(8) Uani 1 1 d . . .
C17 C 0.8208(4) 0.5084(3) 0.16637(17) 0.0280(8) Uani 1 1 d . . .
C18 C 0.8557(5) 0.5761(3) 0.11773(19) 0.0399(10) Uani 1 1 d . . .
H18 H 0.8062 0.6393 0.1122 0.048 Uiso 1 1 calc R . .
C19 C 0.9638(5) 0.5497(4) 0.0777(2) 0.0475(12) Uani 1 1 d . . .
H19 H 0.9905 0.5954 0.0445 0.057 Uiso 1 1 calc R . .
C20 C 1.0337(4) 0.4564(4) 0.0858(2) 0.0422(11) Uani 1 1 d . . .
H20 H 1.1066 0.4368 0.0576 0.051 Uiso 1 1 calc R . .
C21 C 0.9960(4) 0.3920(3) 0.13570(17) 0.0306(8) Uani 1 1 d . . .
C22 C 1.0619(4) 0.2891(3) 0.14434(19) 0.0327(9) Uani 1 1 d . . .
C23 C 1.1050(4) 0.2322(3) 0.0972(2) 0.0438(11) Uani 1 1 d . . .
H23 H 1.0973 0.2609 0.0585 0.053 Uiso 1 1 calc R . .
C24 C 1.1597(5) 0.1326(4) 0.1064(3) 0.0545(14) Uani 1 1 d . . .
H24 H 1.1866 0.0926 0.0743 0.065 Uiso 1 1 calc R . .
C25 C 1.1739(4) 0.0935(4) 0.1625(3) 0.0500(13) Uani 1 1 d . . .
H25 H 1.2109 0.0260 0.1696 0.060 Uiso 1 1 calc R . .
C26 C 1.1343(4) 0.1525(3) 0.2082(2) 0.0392(10) Uani 1 1 d . . .
H26 H 1.1461 0.1259 0.2468 0.047 Uiso 1 1 calc R . .
C27 C 0.1960(4) 0.3274(5) 0.3818(2) 0.0558(14) Uani 1 1 d . . .
H27 H 0.2025 0.2632 0.4038 0.067 Uiso 1 1 calc R . .
C28 C 0.1403(5) 0.4105(6) 0.4099(3) 0.0680(18) Uani 1 1 d . . .
H28 H 0.1080 0.4035 0.4510 0.082 Uiso 1 1 calc R . .
C29 C 0.1313(5) 0.5030(5) 0.3788(3) 0.0676(18) Uani 1 1 d . . .
H29 H 0.0936 0.5610 0.3980 0.081 Uiso 1 1 calc R . .
C30 C 0.1774(4) 0.5111(4) 0.3197(3) 0.0515(13) Uani 1 1 d . . .
H30 H 0.1704 0.5753 0.2978 0.062 Uiso 1 1 calc R . .
C31 C 0.2349(4) 0.4266(3) 0.2904(2) 0.0401(10) Uani 1 1 d . . .
C32 C 0.2879(4) 0.4370(3) 0.22707(19) 0.0323(9) Uani 1 1 d . . .
C33 C 0.2285(5) 0.5083(3) 0.1895(2) 0.0446(12) Uani 1 1 d . . .
H33 H 0.1482 0.5441 0.2036 0.054 Uiso 1 1 calc R . .
C34 C 0.2874(5) 0.5263(3) 0.1320(2) 0.0485(13) Uani 1 1 d . . .
H34 H 0.2485 0.5758 0.1063 0.058 Uiso 1 1 calc R . .
C35 C 0.4039(5) 0.4723(3) 0.1114(2) 0.0403(11) Uani 1 1 d . . .
H35 H 0.4465 0.4843 0.0718 0.048 Uiso 1 1 calc R . .
C36 C 0.4557(4) 0.4000(2) 0.15080(18) 0.0287(8) Uani 1 1 d . . .
C37 C 0.5780(4) 0.3366(3) 0.13616(17) 0.0278(8) Uani 1 1 d . . .
C38 C 0.7763(4) 0.2391(3) 0.09897(19) 0.0363(9) Uani 1 1 d . . .
H38 H 0.8517 0.2062 0.0775 0.044 Uiso 1 1 calc R . .
C39 C 0.7383(4) 0.2238(2) 0.15807(17) 0.0261(8) Uani 1 1 d . . .
C40 C 0.7988(4) 0.1626(3) 0.20419(17) 0.0277(8) Uani 1 1 d . . .
C41 C 0.8338(4) 0.0614(3) 0.2114(2) 0.0365(10) Uani 1 1 d . . .
H41 H 0.8378 0.0167 0.1823 0.044 Uiso 1 1 calc R . .
C42 C 0.8411(4) 0.1493(2) 0.29533(18) 0.0281(8) Uani 1 1 d . . .
C43 C 0.8543(4) 0.1886(3) 0.34966(18) 0.0288(8) Uani 1 1 d . . .
C44 C 0.8746(4) 0.1291(3) 0.40032(19) 0.0360(10) Uani 1 1 d . . .
H44 H 0.8830 0.0577 0.4019 0.043 Uiso 1 1 calc R . .
C45 C 0.8825(4) 0.1766(3) 0.44901(19) 0.0379(10) Uani 1 1 d . . .
H45 H 0.8955 0.1378 0.4847 0.045 Uiso 1 1 calc R . .
C46 C 0.8714(4) 0.2801(3) 0.44547(18) 0.0332(9) Uani 1 1 d . . .
H46 H 0.8788 0.3131 0.4783 0.040 Uiso 1 1 calc R . .
C47 C 0.8491(4) 0.3361(2) 0.39304(17) 0.0261(8) Uani 1 1 d . . .
C48 C 0.8283(3) 0.4468(3) 0.38997(17) 0.0256(8) Uani 1 1 d . . .
C49 C 0.7727(4) 0.4968(3) 0.43961(19) 0.0346(9) Uani 1 1 d . . .
H49 H 0.7470 0.4583 0.4761 0.041 Uiso 1 1 calc R . .
C50 C 0.7544(4) 0.6005(3) 0.4368(2) 0.0416(11) Uani 1 1 d . . .
H50 H 0.7182 0.6331 0.4712 0.050 Uiso 1 1 calc R . .
C51 C 0.7889(5) 0.6564(3) 0.3839(2) 0.0428(11) Uani 1 1 d . . .
H51 H 0.7762 0.7279 0.3812 0.051 Uiso 1 1 calc R . .
C52 C 0.8425(4) 0.6071(3) 0.3349(2) 0.0377(10) Uani 1 1 d . . .
H52 H 0.8653 0.6454 0.2981 0.045 Uiso 1 1 calc R . .
C53 C 0.6916(6) 0.2015(5) 0.8796(3) 0.0660(15) Uani 1 1 d . . .
H53A H 0.6716 0.1391 0.8675 0.099 Uiso 1 1 calc R . .
H53B H 0.7526 0.2331 0.8481 0.099 Uiso 1 1 calc R . .
H53C H 0.6131 0.2478 0.8876 0.099 Uiso 1 1 calc R . .
C54 C 0.1408(7) 0.8353(5) 0.3326(3) 0.0777(19) Uani 1 1 d . . .
H54A H 0.0602 0.8250 0.3217 0.117 Uiso 1 1 calc R . .
H54B H 0.1324 0.9015 0.3474 0.117 Uiso 1 1 calc R . .
H54C H 0.1615 0.7827 0.3634 0.117 Uiso 1 1 calc R . .
C1S C 0.9392(16) 0.9592(13) 0.0378(7) 0.081(4) Uani 0.50 1 d PU . .
N1S N 1.0000 1.0000 0.0000 0.107(3) Uani 1 2 d SU . .
O10 O 1.0134(8) 0.6973(4) 0.2008(4) 0.084(4) Uani 0.80(2) 1 d P A 1
O10' O 1.0547(18) 0.730(2) 0.2354(14) 0.067(11) Uani 0.20(2) 1 d P A 2
O20 O 0.3511(9) 0.3264(11) 1.0352(5) 0.118(7) Uani 0.601(18) 1 d P B 1
O20' O 0.3010(12) 0.4010(10) 0.9964(7) 0.082(5) Uani 0.399(18) 1 d P B 2
O1S O 0.9556(11) 0.9078(7) 0.0079(5) 0.094(3) Uani 0.50 1 d PU . .
O2S O 0.9415(9) 1.0339(7) 0.0579(4) 0.080(2) Uani 0.50 1 d PU . .
O1W O 0.1789(8) 0.0784(6) 0.3540(4) 0.079(3) Uani 0.50 1 d PDU . .
H1W H 0.2194 0.0622 0.3824 0.095 Uiso 0.50 1 d PRD . .
H2W H 0.2066 0.1311 0.3346 0.095 Uiso 0.50 1 d PRD . .

loop_
_atom_site_aniso_label
_atom_site_aniso_U_11
_atom_site_aniso_U_22
_atom_site_aniso_U_33
_atom_site_aniso_U_23
_atom_site_aniso_U_13
_atom_site_aniso_U_12
Ni1 0.0181(2) 0.01936(18) 0.0235(3) -0.00005(16) -0.00414(19) -0.00189(16)
Ni2 0.0201(3) 0.0236(2) 0.0247(3) -0.00005(17) -0.0077(2) -0.00331(17)
S1 0.0377(6) 0.0418(5) 0.0233(5) -0.0001(4) -0.0049(4) -0.0121(4)
S2 0.0446(7) 0.0233(4) 0.0390(6) 0.0015(4) -0.0093(5) 0.0076(4)
S3 0.0468(7) 0.0506(6) 0.0236(5) -0.0015(4) -0.0050(5) -0.0051(5)
S4 0.0457(7) 0.0202(4) 0.0586(7) -0.0062(4) -0.0263(6) 0.0044(4)
Cl1 0.0426(6) 0.0307(4) 0.0313(5) -0.0035(4) -0.0048(5) -0.0084(4)
Cl2 0.0632(9) 0.0371(5) 0.0528(8) -0.0049(5) 0.0003(7) -0.0088(5)
Cl3 0.0802(10) 0.0435(6) 0.0742(10) 0.0196(6) -0.0406(8) -0.0287(6)
Cl4 0.0356(7) 0.1035(11) 0.0460(8) -0.0155(8) 0.0015(6) -0.0007(7)
N1 0.033(2) 0.0323(15) 0.038(2) -0.0055(14) -0.0123(16) -0.0103(14)
N2 0.0239(17) 0.0274(14) 0.0336(19) 0.0017(13) -0.0069(15) -0.0096(12)
N3 0.0180(16) 0.0273(13) 0.0240(16) -0.0024(12) -0.0037(13) -0.0043(11)
N4 0.0215(16) 0.0214(12) 0.0243(16) -0.0021(11) -0.0057(13) -0.0016(11)
N5 0.0229(17) 0.0272(13) 0.0251(17) -0.0030(12) -0.0002(14) -0.0060(12)
N6 0.0145(16) 0.0403(16) 0.039(2) -0.0125(15) -0.0016(15) -0.0012(13)
N7 0.0206(19) 0.063(2) 0.043(2) -0.0144(19) -0.0071(17) -0.0068(16)
N8 0.0238(17) 0.0259(13) 0.036(2) -0.0071(13) -0.0103(15) 0.0004(12)
N9 0.0243(17) 0.0240(13) 0.0251(17) -0.0029(12) -0.0077(14) -0.0024(12)
N10 0.0182(16) 0.0198(12) 0.0323(18) -0.0018(12) -0.0084(14) -0.0004(11)
N11 0.0182(16) 0.0245(13) 0.0262(17) -0.0005(12) -0.0058(13) -0.0049(11)
N12 0.0242(17) 0.0251(13) 0.0258(17) -0.0038(12) -0.0053(14) -0.0026(12)
N13 0.066(4) 0.062(3) 0.070(4) -0.004(3) 0.005(3) 0.028(3)
N14 0.065(4) 0.102(4) 0.065(4) 0.017(3) -0.031(3) 0.012(3)
O1 0.0327(16) 0.0290(12) 0.0426(17) -0.0049(12) -0.0176(14) -0.0028(11)
O2 0.0216(15) 0.0480(16) 0.0402(18) -0.0038(13) -0.0031(13) -0.0066(12)
O3 0.0193(14) 0.0388(13) 0.0334(16) -0.0119(12) -0.0045(12) 0.0017(11)
O4 0.0244(14) 0.0286(12) 0.0278(15) -0.0062(10) 0.0002(12) -0.0076(10)
O5 0.079(3) 0.0482(18) 0.0341(19) -0.0038(14) 0.0118(18) -0.0194(17)
O6 0.075(3) 0.076(2) 0.077(3) 0.005(2) -0.036(2) -0.039(2)
O7 0.062(2) 0.0496(17) 0.045(2) 0.0024(15) -0.0157(18) -0.0079(16)
O8 0.067(3) 0.0436(17) 0.062(2) -0.0140(16) 0.008(2) 0.0010(16)
O9 0.094(3) 0.055(2) 0.081(3) 0.010(2) 0.019(3) 0.011(2)
O11 0.073(3) 0.0385(19) 0.184(6) -0.015(3) 0.038(3) -0.0067(19)
O12 0.160(7) 0.171(6) 0.166(7) -0.073(5) -0.085(5) 0.024(5)
O13 0.232(7) 0.050(2) 0.254(8) 0.013(3) -0.202(7) -0.008(3)
O14 0.139(5) 0.056(2) 0.077(3) 0.010(2) 0.000(3) -0.027(3)
O15 0.225(7) 0.055(2) 0.171(6) 0.009(3) -0.141(5) -0.039(3)
O16 0.123(5) 0.169(6) 0.160(6) -0.038(5) 0.024(5) -0.090(5)
O17 0.083(3) 0.089(3) 0.066(3) -0.001(2) -0.028(2) -0.020(2)
O18 0.080(4) 0.109(4) 0.155(6) 0.036(4) 0.032(4) -0.007(3)
O19 0.101(5) 0.305(10) 0.122(6) 0.096(6) -0.032(4) 0.032(6)
O21 0.118(5) 0.080(3) 0.123(5) 0.026(3) 0.003(4) 0.029(3)
O22 0.101(4) 0.090(3) 0.067(3) -0.024(3) -0.017(3) 0.017(3)
O23 0.162(6) 0.183(6) 0.069(4) -0.001(4) -0.019(4) 0.123(5)
O24 0.116(5) 0.192(7) 0.115(5) 0.037(5) -0.047(4) -0.090(5)
C1 0.053(3) 0.043(2) 0.045(3) -0.007(2) -0.019(2) -0.014(2)
C2 0.079(4) 0.053(3) 0.053(3) -0.023(2) -0.021(3) -0.008(3)
C3 0.069(4) 0.046(3) 0.075(4) -0.032(3) -0.022(3) 0.003(2)
C4 0.062(3) 0.0299(19) 0.057(3) -0.0118(19) -0.024(3) -0.004(2)
C5 0.041(3) 0.0253(16) 0.048(3) -0.0020(16) -0.019(2) -0.0106(16)
C6 0.039(2) 0.0252(16) 0.040(2) 0.0028(16) -0.017(2) -0.0084(16)
C7 0.055(3) 0.0266(18) 0.059(3) 0.0060(19) -0.025(3) -0.0141(18)
C8 0.080(4) 0.033(2) 0.054(3) 0.012(2) -0.025(3) -0.023(2)
C9 0.059(3) 0.041(2) 0.036(3) 0.0080(18) -0.018(2) -0.016(2)
C10 0.033(2) 0.0310(17) 0.031(2) 0.0040(15) -0.0102(18) -0.0115(16)
C11 0.022(2) 0.0348(17) 0.027(2) 0.0018(15) -0.0073(16) -0.0102(15)
C12 0.026(2) 0.0339(18) 0.033(2) -0.0071(16) -0.0050(18) -0.0048(15)
C13 0.0151(18) 0.0295(16) 0.029(2) -0.0049(15) -0.0046(16) -0.0015(13)
C14 0.0216(19) 0.0252(15) 0.027(2) -0.0066(14) -0.0072(16) -0.0028(13)
C15 0.031(2) 0.0293(17) 0.030(2) -0.0080(15) -0.0055(18) 0.0045(15)
C16 0.025(2) 0.0222(14) 0.029(2) -0.0007(14) -0.0069(17) -0.0003(13)
C17 0.031(2) 0.0282(16) 0.024(2) 0.0015(14) -0.0059(17) -0.0044(15)
C18 0.048(3) 0.039(2) 0.033(2) 0.0101(18) -0.010(2) -0.0124(19)
C19 0.055(3) 0.058(3) 0.027(2) 0.012(2) -0.003(2) -0.022(2)
C20 0.034(3) 0.061(3) 0.031(2) -0.006(2) 0.003(2) -0.016(2)
C21 0.025(2) 0.045(2) 0.022(2) -0.0061(16) -0.0003(17) -0.0115(17)
C22 0.020(2) 0.044(2) 0.033(2) -0.0116(18) 0.0019(18) -0.0061(16)
C23 0.029(2) 0.059(3) 0.041(3) -0.019(2) 0.005(2) -0.001(2)
C24 0.035(3) 0.066(3) 0.066(4) -0.039(3) -0.003(3) 0.005(2)
C25 0.032(3) 0.050(2) 0.073(4) -0.030(3) -0.014(3) 0.008(2)
C26 0.024(2) 0.041(2) 0.054(3) -0.015(2) -0.013(2) 0.0062(17)
C27 0.020(2) 0.105(4) 0.045(3) -0.015(3) -0.004(2) -0.017(3)
C28 0.029(3) 0.124(5) 0.060(4) -0.045(4) 0.002(3) -0.018(3)
C29 0.029(3) 0.097(4) 0.088(5) -0.061(4) -0.003(3) -0.010(3)
C30 0.026(2) 0.066(3) 0.070(4) -0.036(3) -0.009(2) -0.005(2)
C31 0.017(2) 0.055(2) 0.053(3) -0.021(2) -0.011(2) 0.0005(18)
C32 0.026(2) 0.0292(17) 0.046(3) -0.0125(17) -0.016(2) 0.0026(15)
C33 0.039(3) 0.0304(19) 0.071(4) -0.012(2) -0.029(3) 0.0084(18)
C34 0.052(3) 0.0315(19) 0.070(4) 0.000(2) -0.039(3) 0.0031(19)
C35 0.050(3) 0.0330(19) 0.041(3) 0.0080(18) -0.023(2) -0.0062(19)
C36 0.032(2) 0.0248(16) 0.033(2) -0.0024(15) -0.0143(18) -0.0038(15)
C37 0.032(2) 0.0282(16) 0.027(2) -0.0032(15) -0.0103(17) -0.0080(15)
C38 0.029(2) 0.044(2) 0.035(2) -0.0143(18) -0.0004(19) -0.0017(18)
C39 0.026(2) 0.0256(15) 0.028(2) -0.0082(14) -0.0040(17) -0.0032(14)
C40 0.023(2) 0.0279(16) 0.033(2) -0.0087(15) -0.0050(17) -0.0013(14)
C41 0.033(2) 0.0294(17) 0.052(3) -0.0132(18) -0.020(2) 0.0049(16)
C42 0.023(2) 0.0207(14) 0.041(2) -0.0036(15) -0.0073(18) -0.0012(13)
C43 0.025(2) 0.0256(16) 0.038(2) 0.0013(15) -0.0119(18) -0.0054(14)
C44 0.042(3) 0.0230(16) 0.043(3) 0.0083(16) -0.016(2) -0.0038(16)
C45 0.043(3) 0.0356(19) 0.035(2) 0.0098(17) -0.014(2) -0.0066(18)
C46 0.034(2) 0.0373(19) 0.031(2) -0.0005(16) -0.0128(19) -0.0063(17)
C47 0.0203(19) 0.0274(16) 0.030(2) 0.0015(15) -0.0050(16) -0.0047(14)
C48 0.0169(18) 0.0301(16) 0.030(2) -0.0012(15) -0.0046(16) -0.0041(14)
C49 0.030(2) 0.041(2) 0.034(2) -0.0070(17) -0.0026(19) -0.0094(17)
C50 0.034(3) 0.045(2) 0.047(3) -0.022(2) -0.004(2) -0.0007(19)
C51 0.049(3) 0.0291(18) 0.050(3) -0.0098(19) -0.010(2) 0.0029(18)
C52 0.046(3) 0.0269(17) 0.040(3) -0.0019(17) -0.012(2) 0.0004(17)
C53 0.053(4) 0.084(4) 0.057(4) -0.015(3) 0.002(3) -0.001(3)
C54 0.083(5) 0.071(4) 0.067(4) -0.006(3) -0.003(4) 0.021(3)
C1S 0.082(8) 0.087(8) 0.077(8) -0.017(7) -0.012(7) -0.011(7)
N1S 0.108(7) 0.097(6) 0.138(8) -0.036(6) -0.080(6) 0.021(5)
O10 0.074(5) 0.037(2) 0.123(7) -0.003(3) 0.006(5) 0.016(3)
O10' 0.045(11) 0.050(13) 0.11(2) 0.031(13) -0.045(12) 0.010(8)
O20 0.059(6) 0.193(14) 0.121(10) -0.118(10) 0.019(6) -0.048(7)
O20' 0.063(8) 0.094(9) 0.093(11) -0.054(8) -0.014(7) 0.024(6)
O1S 0.115(7) 0.080(5) 0.102(6) -0.007(5) -0.041(6) -0.034(5)
O2S 0.092(6) 0.089(5) 0.059(5) -0.017(4) -0.015(4) -0.001(5)
O1W 0.087(7) 0.068(5) 0.088(7) -0.017(4) -0.015(5) -0.024(4)

loop_
_atom_type_symbol
_atom_type_description
_atom_type_scat_dispersion_real
_atom_type_scat_dispersion_imag
_atom_type_scat_source
C C 0.0033 0.0016 'International Tables Vol C Tables 4.2.6.8 and 6.1.1.4'
H H 0.0000 0.0000 'International Tables Vol C Tables 4.2.6.8 and 6.1.1.4'
N N 0.0061 0.0033 'International Tables Vol C Tables 4.2.6.8 and 6.1.1.4'
O O 0.0106 0.0060 'International Tables Vol C Tables 4.2.6.8 and 6.1.1.4'
S S 0.1246 0.1234 'International Tables Vol C Tables 4.2.6.8 and 6.1.1.4'
Cl Cl 0.1484 0.1585 'International Tables Vol C Tables 4.2.6.8 and 6.1.1.4'
Ni Ni 0.3393 1.1124 'International Tables Vol C Tables 4.2.6.8 and 6.1.1.4'

loop_
_geom_angle_atom_site_label_1
_geom_angle_atom_site_label_2
_geom_angle_atom_site_label_3
_geom_angle
_geom_angle_site_symmetry_1
_geom_angle_site_symmetry_3
O4 Ni1 N11 84.99(11) . .
O4 Ni1 O3 80.62(10) . .
N11 Ni1 O3 88.83(11) . .
O4 Ni1 N5 90.88(11) . .
N11 Ni1 N5 172.34(12) . .
O3 Ni1 N5 84.12(12) . .
O4 Ni1 N10 161.68(11) . .
N11 Ni1 N10 79.66(11) . .
O3 Ni1 N10 89.06(11) . .
N5 Ni1 N10 103.16(12) . .
O4 Ni1 N4 88.92(10) . .
N11 Ni1 N4 107.70(12) . .
O3 Ni1 N4 159.66(11) . .
N5 Ni1 N4 78.61(12) . .
N10 Ni1 N4 105.20(11) . .
O1 Ni2 O2 82.93(12) . .
O1 Ni2 N8 90.17(11) . .
O2 Ni2 N8 84.35(12) . .
O1 Ni2 N2 85.05(11) . .
O2 Ni2 N2 87.49(12) . .
N8 Ni2 N2 170.99(13) . .
O1 Ni2 N3 162.71(11) . .
O2 Ni2 N3 88.66(12) . .
N8 Ni2 N3 104.05(11) . .
N2 Ni2 N3 79.50(12) . .
O1 Ni2 N9 87.12(12) . .
O2 Ni2 N9 160.62(12) . .
N8 Ni2 N9 79.08(12) . .
N2 Ni2 N9 108.23(12) . .
N3 Ni2 N9 104.98(11) . .
C11 S1 C12 89.81(18) . .
C15 S2 C16 90.15(18) . .
C37 S3 C38 89.7(2) . .
C41 S4 C42 89.78(18) . .
O6 Cl1 O8 111.3(3) . .
O6 Cl1 O5 110.0(2) . .
O8 Cl1 O5 109.4(2) . .
O6 Cl1 O7 107.9(2) . .
O8 Cl1 O7 108.5(2) . .
O5 Cl1 O7 109.7(2) . .
O10 Cl2 O11 116.3(4) . .
O10 Cl2 O9 114.7(3) . .
O11 Cl2 O9 108.9(3) . .
O10 Cl2 O12 107.5(6) . .
O11 Cl2 O12 104.4(4) . .
O9 Cl2 O12 103.8(4) . .
O10 Cl2 O10' 44.1(10) . .
O11 Cl2 O10' 90.5(9) . .
O9 Cl2 O10' 93.9(11) . .
O12 Cl2 O10' 151.4(14) . .
O16 Cl3 O15 114.2(4) . .
O16 Cl3 O13 107.4(4) . .
O15 Cl3 O13 112.5(3) . .
O16 Cl3 O14 105.4(4) . .
O15 Cl3 O14 110.0(3) . .
O13 Cl3 O14 106.8(4) . .
O18 Cl4 O20 130.4(7) . .
O18 Cl4 O19 107.8(4) . .
O20 Cl4 O19 92.7(8) . .
O18 Cl4 O17 107.6(4) . .
O20 Cl4 O17 110.2(4) . .
O19 Cl4 O17 104.3(4) . .
O18 Cl4 O20' 89.1(6) . .
O20 Cl4 O20' 55.6(6) . .
O19 Cl4 O20' 146.7(7) . .
O17 Cl4 O20' 97.1(5) . .
O1 N1 C1 116.6(3) . .
O1 N1 C5 121.7(3) . .
C1 N1 C5 121.6(4) . .
C6 N2 C10 119.2(3) . .
C6 N2 Ni2 126.3(3) . .
C10 N2 Ni2 112.3(2) . .
C11 N3 C13 110.9(3) . .
C11 N3 Ni2 109.5(2) . .
C13 N3 Ni2 135.5(2) . .
C16 N4 C14 111.8(3) . .
C16 N4 Ni1 109.9(2) . .
C14 N4 Ni1 135.6(2) . .
C17 N5 C21 119.7(3) . .
C17 N5 Ni1 113.4(2) . .
C21 N5 Ni1 124.8(3) . .
O3 N6 C26 117.7(4) . .
O3 N6 C22 121.1(3) . .
C26 N6 C22 121.2(4) . .
O2 N7 C27 117.5(4) . .
O2 N7 C31 121.1(4) . .
C27 N7 C31 121.4(4) . .
C32 N8 C36 119.3(3) . .
C32 N8 Ni2 125.6(3) . .
C36 N8 Ni2 113.9(2) . .
C37 N9 C39 111.6(3) . .
C37 N9 Ni2 109.5(3) . .
C39 N9 Ni2 134.3(2) . .
C42 N10 C40 111.8(3) . .
C42 N10 Ni1 108.4(2) . .
C40 N10 Ni1 134.7(2) . .
C47 N11 C43 118.6(3) . .
C47 N11 Ni1 126.7(2) . .
C43 N11 Ni1 112.9(2) . .
O4 N12 C52 116.0(3) . .
O4 N12 C48 122.6(3) . .
C52 N12 C48 121.3(3) . .
O21 N13 O22 124.9(6) . .
O21 N13 C53 116.8(6) . .
O22 N13 C53 118.3(5) . .
O23 N14 O24 122.8(8) . .
O23 N14 C54 120.9(7) . .
O24 N14 C54 116.3(7) . .
N1 O1 Ni2 118.4(2) . .
N7 O2 Ni2 116.9(2) . .
N6 O3 Ni1 114.7(2) . .
N12 O4 Ni1 118.1(2) . .
N1 C1 C2 121.2(5) . .
N1 C1 H1 119.4 . .
C2 C1 H1 119.4 . .
C1 C2 C3 118.5(5) . .
C1 C2 H2 120.8 . .
C3 C2 H2 120.8 . .
C2 C3 C4 120.5(5) . .
C2 C3 H3 119.7 . .
C4 C3 H3 119.7 . .
C3 C4 C5 120.5(4) . .
C3 C4 H4 119.7 . .
C5 C4 H4 119.7 . .
N1 C5 C4 117.7(4) . .
N1 C5 C6 121.7(4) . .
C4 C5 C6 120.6(4) . .
N2 C6 C7 120.8(4) . .
N2 C6 C5 118.7(3) . .
C7 C6 C5 120.4(3) . .
C8 C7 C6 119.4(4) . .
C8 C7 H7 120.3 . .
C6 C7 H7 120.3 . .
C7 C8 C9 120.1(4) . .
C7 C8 H8 120.0 . .
C9 C8 H8 120.0 . .
C10 C9 C8 117.7(4) . .
C10 C9 H9 121.2 . .
C8 C9 H9 121.2 . .
N2 C10 C9 122.8(4) . .
N2 C10 C11 113.3(3) . .
C9 C10 C11 123.8(4) . .
N3 C11 C10 118.5(3) . .
N3 C11 S1 114.3(3) . .
C10 C11 S1 127.2(3) . .
C13 C12 S1 110.4(3) . .
C13 C12 H12 124.8 . .
S1 C12 H12 124.8 . .
C12 C13 N3 114.5(3) . .
C12 C13 C14 129.2(3) . .
N3 C13 C14 115.4(3) . .
C15 C14 N4 113.9(3) . .
C15 C14 C13 130.9(4) . .
N4 C14 C13 115.1(3) . .
C14 C15 S2 110.6(3) . .
C14 C15 H15 124.7 . .
S2 C15 H15 124.7 . .
N4 C16 C17 119.1(3) . .
N4 C16 S2 113.5(3) . .
C17 C16 S2 127.4(3) . .
N5 C17 C18 121.8(4) . .
N5 C17 C16 112.4(3) . .
C18 C17 C16 125.8(4) . .
C19 C18 C17 118.5(4) . .
C19 C18 H18 120.7 . .
C17 C18 H18 120.7 . .
C18 C19 C20 120.0(4) . .
C18 C19 H19 120.0 . .
C20 C19 H19 120.0 . .
C19 C20 C21 119.2(4) . .
C19 C20 H20 120.4 . .
C21 C20 H20 120.4 . .
N5 C21 C20 120.7(4) . .
N5 C21 C22 117.9(3) . .
C20 C21 C22 121.3(4) . .
N6 C22 C23 118.9(4) . .
N6 C22 C21 120.4(3) . .
C23 C22 C21 120.7(4) . .
C22 C23 C24 120.3(5) . .
C22 C23 H23 119.8 . .
C24 C23 H23 119.8 . .
C25 C24 C23 119.0(4) . .
C25 C24 H24 120.5 . .
C23 C24 H24 120.5 . .
C26 C25 C24 119.6(4) . .
C26 C25 H25 120.2 . .
C24 C25 H25 120.2 . .
N6 C26 C25 121.0(5) . .
N6 C26 H26 119.5 . .
C25 C26 H26 119.5 . .
N7 C27 C28 120.7(6) . .
N7 C27 H27 119.7 . .
C28 C27 H27 119.7 . .
C29 C28 C27 120.0(6) . .
C29 C28 H28 120.0 . .
C27 C28 H28 120.0 . .
C28 C29 C30 118.9(5) . .
C28 C29 H29 120.5 . .
C30 C29 H29 120.5 . .
C29 C30 C31 121.6(6) . .
C29 C30 H30 119.2 . .
C31 C30 H30 119.2 . .
N7 C31 C30 117.4(5) . .
N7 C31 C32 121.6(4) . .
C30 C31 C32 121.0(5) . .
N8 C32 C33 121.2(4) . .
N8 C32 C31 118.8(4) . .
C33 C32 C31 119.8(4) . .
C34 C33 C32 119.3(4) . .
C34 C33 H33 120.4 . .
C32 C33 H33 120.4 . .
C33 C34 C35 120.1(4) . .
C33 C34 H34 119.9 . .
C35 C34 H34 119.9 . .
C36 C35 C34 117.5(4) . .
C36 C35 H35 121.2 . .
C34 C35 H35 121.2 . .
N8 C36 C35 122.4(4) . .
N8 C36 C37 113.1(3) . .
C35 C36 C37 124.4(4) . .
N9 C37 C36 118.7(4) . .
N9 C37 S3 114.0(3) . .
C36 C37 S3 127.3(3) . .
C39 C38 S3 110.8(3) . .
C39 C38 H38 124.6 . .
S3 C38 H38 124.6 . .
C38 C39 N9 113.9(3) . .
C38 C39 C40 131.8(4) . .
N9 C39 C40 114.3(3) . .
C41 C40 N10 113.9(3) . .
C41 C40 C39 130.1(3) . .
N10 C40 C39 115.5(3) . .
C40 C41 S4 110.6(3) . .
C40 C41 H41 124.7 . .
S4 C41 H41 124.7 . .
N10 C42 C43 119.6(3) . .
N10 C42 S4 113.8(3) . .
C43 C42 S4 126.7(3) . .
N11 C43 C44 123.0(4) . .
N11 C43 C42 112.7(3) . .
C44 C43 C42 124.2(3) . .
C43 C44 C45 118.0(3) . .
C43 C44 H44 121.0 . .
C45 C44 H44 121.0 . .
C46 C45 C44 119.9(4) . .
C46 C45 H45 120.0 . .
C44 C45 H45 120.0 . .
C45 C46 C47 119.3(4) . .
C45 C46 H46 120.4 . .
C47 C46 H46 120.4 . .
N11 C47 C46 121.2(3) . .
N11 C47 C48 119.0(3) . .
C46 C47 C48 119.8(3) . .
N12 C48 C49 117.4(3) . .
N12 C48 C47 121.1(3) . .
C49 C48 C47 121.5(3) . .
C50 C49 C48 121.5(4) . .
C50 C49 H49 119.3 . .
C48 C49 H49 119.3 . .
C51 C50 C49 119.5(4) . .
C51 C50 H50 120.3 . .
C49 C50 H50 120.3 . .
C50 C51 C52 119.0(4) . .
C50 C51 H51 120.5 . .
C52 C51 H51 120.5 . .
N12 C52 C51 121.4(4) . .
N12 C52 H52 119.3 . .
C51 C52 H52 119.3 . .
N13 C53 H53A 109.5 . .
N13 C53 H53B 109.5 . .
H53A C53 H53B 109.5 . .
N13 C53 H53C 109.5 . .
H53A C53 H53C 109.5 . .
H53B C53 H53C 109.5 . .
N14 C54 H54A 109.5 . .
N14 C54 H54B 109.5 . .
H54A C54 H54B 109.5 . .
N14 C54 H54C 109.5 . .
H54A C54 H54C 109.5 . .
H54B C54 H54C 109.5 . .
O1S C1S N1S 79.5(14) . .
O1S C1S O2S 160(2) . .
N1S C1S O2S 80.1(13) . .
C1S N1S C1S 180.0(14) 2_775 .
C1S N1S O1S 46.8(9) 2_775 2_775
C1S N1S O1S 133.2(9) . 2_775
C1S N1S O1S 133.1(9) 2_775 .
C1S N1S O1S 46.9(9) . .
O1S N1S O1S 179.998(2) 2_775 .
C1S N1S O2S 128.8(9) 2_775 .
C1S N1S O2S 51.2(9) . .
O1S N1S O2S 81.9(6) 2_775 .
O1S N1S O2S 98.1(6) . .
C1S N1S O2S 51.2(9) 2_775 2_775
C1S N1S O2S 128.8(9) . 2_775
O1S N1S O2S 98.1(6) 2_775 2_775
O1S N1S O2S 81.9(6) . 2_775
O2S N1S O2S 179.997(2) . 2_775
C1S O1S N1S 53.7(11) . .
C1S O2S N1S 48.6(9) . .
H1W O1W H2W 107.9 . .

loop_
_geom_bond_atom_site_label_1
_geom_bond_atom_site_label_2
_geom_bond_distance
_geom_bond_site_symmetry_2
Ni1 O4 2.017(2) .
Ni1 N11 2.043(3) .
Ni1 O3 2.046(3) .
Ni1 N5 2.049(3) .
Ni1 N10 2.084(3) .
Ni1 N4 2.091(3) .
Ni2 O1 2.024(3) .
Ni2 O2 2.043(3) .
Ni2 N8 2.045(3) .
Ni2 N2 2.051(3) .
Ni2 N3 2.075(3) .
Ni2 N9 2.101(3) .
S1 C11 1.712(4) .
S1 C12 1.713(4) .
S2 C15 1.703(4) .
S2 C16 1.717(4) .
S3 C37 1.706(4) .
S3 C38 1.717(4) .
S4 C41 1.716(4) .
S4 C42 1.717(3) .
Cl1 O6 1.417(4) .
Cl1 O8 1.427(3) .
Cl1 O5 1.436(3) .
Cl1 O7 1.442(3) .
Cl2 O10 1.355(5) .
Cl2 O11 1.386(4) .
Cl2 O9 1.435(4) .
Cl2 O12 1.436(6) .
Cl2 O10' 1.625(18) .
Cl3 O16 1.370(6) .
Cl3 O15 1.409(4) .
Cl3 O13 1.433(5) .
Cl3 O14 1.436(5) .
Cl4 O18 1.365(5) .
Cl4 O20 1.367(8) .
Cl4 O19 1.419(7) .
Cl4 O17 1.429(4) .
Cl4 O20' 1.587(11) .
N1 O1 1.329(4) .
N1 C1 1.358(6) .
N1 C5 1.361(5) .
N2 C6 1.343(4) .
N2 C10 1.354(5) .
N3 C11 1.322(4) .
N3 C13 1.380(4) .
N4 C16 1.313(4) .
N4 C14 1.381(5) .
N5 C17 1.350(4) .
N5 C21 1.354(5) .
N6 O3 1.330(4) .
N6 C26 1.351(5) .
N6 C22 1.363(5) .
N7 O2 1.332(4) .
N7 C27 1.354(6) .
N7 C31 1.358(6) .
N8 C32 1.338(5) .
N8 C36 1.349(5) .
N9 C37 1.319(5) .
N9 C39 1.379(5) .
N10 C42 1.318(5) .
N10 C40 1.380(5) .
N11 C47 1.350(5) .
N11 C43 1.352(4) .
N12 O4 1.328(4) .
N12 C52 1.355(4) .
N12 C48 1.374(5) .
N13 O21 1.215(6) .
N13 O22 1.218(7) .
N13 C53 1.477(8) .
N14 O23 1.192(7) .
N14 O24 1.209(7) .
N14 C54 1.465(8) .
C1 C2 1.370(7) .
C1 H1 0.9500 .
C2 C3 1.371(7) .
C2 H2 0.9500 .
C3 C4 1.375(7) .
C3 H3 0.9500 .
C4 C5 1.396(6) .
C4 H4 0.9500 .
C5 C6 1.488(6) .
C6 C7 1.401(5) .
C7 C8 1.369(7) .
C7 H7 0.9500 .
C8 C9 1.396(6) .
C8 H8 0.9500 .
C9 C10 1.377(5) .
C9 H9 0.9500 .
C10 C11 1.470(5) .
C12 C13 1.364(5) .
C12 H12 0.9500 .
C13 C14 1.465(5) .
C14 C15 1.362(5) .
C15 H15 0.9500 .
C16 C17 1.468(5) .
C17 C18 1.388(5) .
C18 C19 1.376(7) .
C18 H18 0.9500 .
C19 C20 1.387(7) .
C19 H19 0.9500 .
C20 C21 1.388(6) .
C20 H20 0.9500 .
C21 C22 1.479(6) .
C22 C23 1.384(6) .
C23 C24 1.399(7) .
C23 H23 0.9500 .
C24 C25 1.376(7) .
C24 H24 0.9500 .
C25 C26 1.373(6) .
C25 H25 0.9500 .
C26 H26 0.9500 .
C27 C28 1.372(8) .
C27 H27 0.9500 .
C28 C29 1.364(9) .
C28 H28 0.9500 .
C29 C30 1.365(8) .
C29 H29 0.9500 .
C30 C31 1.405(6) .
C30 H30 0.9500 .
C31 C32 1.470(6) .
C32 C33 1.392(6) .
C33 C34 1.372(7) .
C33 H33 0.9500 .
C34 C35 1.391(7) .
C34 H34 0.9500 .
C35 C36 1.390(5) .
C35 H35 0.9500 .
C36 C37 1.472(5) .
C38 C39 1.355(6) .
C38 H38 0.9500 .
C39 C40 1.471(5) .
C40 C41 1.362(5) .
C41 H41 0.9500 .
C42 C43 1.466(5) .
C43 C44 1.378(5) .
C44 C45 1.388(6) .
C44 H44 0.9500 .
C45 C46 1.375(5) .
C45 H45 0.9500 .
C46 C47 1.398(5) .
C46 H46 0.9500 .
C47 C48 1.473(5) .
C48 C49 1.398(6) .
C49 C50 1.380(5) .
C49 H49 0.9500 .
C50 C51 1.374(6) .
C50 H50 0.9500 .
C51 C52 1.379(6) .
C51 H51 0.9500 .
C52 H52 0.9500 .
C53 H53A 0.9800 .
C53 H53B 0.9800 .
C53 H53C 0.9800 .
C54 H54A 0.9800 .
C54 H54B 0.9800 .
C54 H54C 0.9800 .
C1S O1S 1.014(17) .
C1S N1S 1.120(16) .
C1S O2S 1.164(18) .
N1S C1S 1.120(16) 2_775
N1S O1S 1.367(9) 2_775
N1S O1S 1.367(9) .
N1S O2S 1.470(9) .
N1S O2S 1.470(9) 2_775
O1W H1W 0.8500 .
O1W H2W 0.8502 .
